data_7037327
loop_
_publ_author_name
'Honacker, Christian'
'Qu, Zheng-Wang'
'Tannert, Jens'
'Layh, Marcus'
'Hepp, Alexander'
'Grimme, Stefan'
'Uhl, Werner'

_publ_section_title
;
 Functionalized alkynyl-chlorogermanes: hydrometallation, Ge-Cl bond
 activation, Ge-H bond formation and chlorine-tert-butyl exchange via a
 transient germyl cation.
;
_journal_issue 14
_journal_name_full 'Dalton transactions (Cambridge, England : 2003)'
_journal_page_first 6159
_journal_page_last 6174
_journal_paper_doi 10.1039/c5dt03918e
_journal_volume 45
_journal_year 2016
_chemical_formula_sum 'C21 H29 Cl Ge'
_chemical_formula_weight 389.48
_space_group_crystal_system monoclinic
_space_group_IT_number 14
_space_group_name_Hall '-P 2yn'
_space_group_name_H-M_alt 'P 1 21/n 1'
_symmetry_space_group_name_Hall '-P 2yn'
_symmetry_space_group_name_H-M 'P 1 21/n 1'
_atom_sites_solution_hydrogens geom
_audit_creation_method SHELXL-2014/7
_audit_update_record
;
2015-09-30 deposited with the CCDC.
2015-11-19 downloaded from the CCDC.
;
_cell_angle_alpha 90
_cell_angle_beta 91.0378(8)
_cell_angle_gamma 90
_cell_formula_units_Z 4
_cell_length_a 9.5761(3)
_cell_length_b 12.4825(5)
_cell_length_c 17.9869(6)
_cell_measurement_reflns_used 9990
_cell_measurement_temperature 153(2)
_cell_measurement_theta_max 28.319
_cell_measurement_theta_min 2.265
_cell_volume 2149.69(13)
_computing_cell_refinement 'Bruker SAINT+'
_computing_data_collection 'Bruker SMART'
_computing_data_reduction 'Bruker SHELXTL'
_computing_molecular_graphics 'Bruker SHELXTL'
_computing_publication_material 'Bruker SHELXTL'
_computing_structure_refinement 'SHELXL-2013 (Sheldrick, 2013)'
_computing_structure_solution 'SHELXS-2013 (Sheldrick, 2013)'
_diffrn_ambient_temperature 153(2)
_diffrn_measured_fraction_theta_full 0.999
_diffrn_measured_fraction_theta_max 0.999
_diffrn_measurement_device_type 'CCD area detector'
_diffrn_measurement_method 'omega scans'
_diffrn_radiation_type MoK\a
_diffrn_radiation_wavelength 0.71073
_diffrn_reflns_av_R_equivalents 0.0196
_diffrn_reflns_av_unetI/netI 0.0131
_diffrn_reflns_Laue_measured_fraction_full 0.999
_diffrn_reflns_Laue_measured_fraction_max 0.999
_diffrn_reflns_limit_h_max 12
_diffrn_reflns_limit_h_min -12
_diffrn_reflns_limit_k_max 16
_diffrn_reflns_limit_k_min -16
_diffrn_reflns_limit_l_max 24
_diffrn_reflns_limit_l_min -24
_diffrn_reflns_number 30071
_diffrn_reflns_point_group_measured_fraction_full 0.999
_diffrn_reflns_point_group_measured_fraction_max 0.999
_diffrn_reflns_theta_full 25.242
_diffrn_reflns_theta_max 28.326
_diffrn_reflns_theta_min 2.392
_diffrn_source microsource
_exptl_absorpt_coefficient_mu 1.548
_exptl_absorpt_correction_T_max 0.7457
_exptl_absorpt_correction_T_min 0.5948
_exptl_absorpt_correction_type empirical
_exptl_absorpt_process_details SADABS
_exptl_crystal_colour colourless
_exptl_crystal_density_diffrn 1.203
_exptl_crystal_description 'cut to irregular shape'
_exptl_crystal_F_000 816
_exptl_crystal_size_max 0.240
_exptl_crystal_size_mid 0.220
_exptl_crystal_size_min 0.140
_refine_diff_density_max 0.942
_refine_diff_density_min -0.368
_refine_diff_density_rms 0.063
_refine_ls_extinction_method none
_refine_ls_goodness_of_fit_ref 1.078
_refine_ls_hydrogen_treatment constr
_refine_ls_matrix_type full
_refine_ls_number_parameters 248
_refine_ls_number_reflns 5349
_refine_ls_number_restraints 108
_refine_ls_restrained_S_all 1.130
_refine_ls_R_factor_all 0.0350
_refine_ls_R_factor_gt 0.0314
_refine_ls_shift/su_max 0.002
_refine_ls_shift/su_mean 0.000
_refine_ls_structure_factor_coef Fsqd
_refine_ls_weighting_details 'w=1/[\s^2^(Fo^2^)+(0.0510P)^2^+0.9902P] where P=(Fo^2^+2Fc^2^)/3'
_refine_ls_weighting_scheme calc
_refine_ls_wR_factor_gt 0.0857
_refine_ls_wR_factor_ref 0.0881
_reflns_Friedel_coverage 0.000
_reflns_number_gt 4861
_reflns_number_total 5349
_reflns_threshold_expression 'I > 2\s(I)'
_cod_data_source_file c5dt03918e2.cif
_cod_data_source_block sad
_cod_depositor_comments 'Adding full bibliography for 7037325--7037335.cif.'
_cod_database_code 7037327
_shelx_shelxl_version_number 2014/7
_shelx_space_group_comment
;
The symmetry employed for this shelxl refinement is uniquely defined
by the following loop, which should always be used as a source of
symmetry information in preference to the above space-group names.
They are only intended as comments.
;
_shelx_estimated_absorpt_t_min 0.708
_shelx_estimated_absorpt_t_max 0.812

loop_
_space_group_symop_operation_xyz
'x, y, z'
'-x+1/2, y+1/2, -z+1/2'
'-x, -y, -z'
'x-1/2, -y-1/2, z-1/2'

loop_
_atom_site_label
_atom_site_type_symbol
_atom_site_fract_x
_atom_site_fract_y
_atom_site_fract_z
_atom_site_U_iso_or_equiv
_atom_site_adp_type
_atom_site_occupancy
_atom_site_site_symmetry_order
_atom_site_calc_flag
_atom_site_refinement_flags_posn
_atom_site_refinement_flags_adp
_atom_site_refinement_flags_occupancy
_atom_site_disorder_assembly
_atom_site_disorder_group
Ge1 Ge 0.57541(2) 0.76902(2) 0.01969(2) 0.02554(7) Uani 1 1 d . . . . .
Cl1 Cl 0.66895(5) 0.63342(4) 0.07867(3) 0.04369(13) Uani 1 1 d . . . . .
C11 C 0.61646(19) 0.88148(17) 0.08659(10) 0.0365(4) Uani 1 1 d . . . . .
C12 C 0.64865(19) 0.94000(17) 0.13622(10) 0.0371(4) Uani 1 1 d . . . . .
C13 C 0.6942(2) 1.01052(19) 0.19802(11) 0.0468(5) Uani 1 1 d . U . . .
C14 C 0.5710(6) 1.0438(5) 0.2425(3) 0.0738(13) Uani 0.585(4) 1 d . U P A 1
H14A H 0.5064 1.0827 0.2113 0.089 Uiso 0.585(4) 1 calc R U P A 1
H14B H 0.6017 1.0888 0.2829 0.089 Uiso 0.585(4) 1 calc R U P A 1
H14C H 0.5259 0.9814 0.2619 0.089 Uiso 0.585(4) 1 calc R U P A 1
C15 C 0.8009(6) 0.9529(5) 0.2441(3) 0.0693(12) Uani 0.585(4) 1 d . U P A 1
H15A H 0.7580 0.8932 0.2684 0.083 Uiso 0.585(4) 1 calc R U P A 1
H15B H 0.8397 1.0008 0.2807 0.083 Uiso 0.585(4) 1 calc R U P A 1
H15C H 0.8739 0.9274 0.2127 0.083 Uiso 0.585(4) 1 calc R U P A 1
C16 C 0.7656(7) 1.1089(5) 0.1633(3) 0.0839(14) Uani 0.585(4) 1 d . U P A 1
H16A H 0.8473 1.0864 0.1374 0.101 Uiso 0.585(4) 1 calc R U P A 1
H16B H 0.7921 1.1585 0.2019 0.101 Uiso 0.585(4) 1 calc R U P A 1
H16C H 0.7019 1.1432 0.1290 0.101 Uiso 0.585(4) 1 calc R U P A 1
C14A C 0.6566(8) 0.9532(6) 0.2725(3) 0.0672(15) Uani 0.415(4) 1 d . U P A 2
H14D H 0.5569 0.9502 0.2769 0.081 Uiso 0.415(4) 1 calc R U P A 2
H14E H 0.6960 0.9925 0.3137 0.081 Uiso 0.415(4) 1 calc R U P A 2
H14F H 0.6939 0.8818 0.2725 0.081 Uiso 0.415(4) 1 calc R U P A 2
C15A C 0.6281(8) 1.1189(6) 0.1944(4) 0.0694(15) Uani 0.415(4) 1 d . U P A 2
H15D H 0.6588 1.1558 0.1508 0.083 Uiso 0.415(4) 1 calc R U P A 2
H15E H 0.6546 1.1593 0.2378 0.083 Uiso 0.415(4) 1 calc R U P A 2
H15F H 0.5283 1.1114 0.1922 0.083 Uiso 0.415(4) 1 calc R U P A 2
C16A C 0.8519(7) 1.0214(6) 0.1986(4) 0.0664(15) Uani 0.415(4) 1 d . U P A 2
H16D H 0.8936 0.9519 0.2045 0.080 Uiso 0.415(4) 1 calc R U P A 2
H16E H 0.8810 1.0667 0.2391 0.080 Uiso 0.415(4) 1 calc R U P A 2
H16F H 0.8808 1.0523 0.1525 0.080 Uiso 0.415(4) 1 calc R U P A 2
C21 C 0.65874(17) 0.77293(13) -0.07763(9) 0.0257(3) Uani 1 1 d . . . . .
C22 C 0.73014(17) 0.86327(14) -0.10361(9) 0.0298(3) Uani 1 1 d . . . . .
C221 C 0.7345(2) 0.96835(16) -0.06278(12) 0.0461(5) Uani 1 1 d . . . . .
H22A H 0.6423 0.9863 -0.0467 0.055 Uiso 1 1 calc R U . . .
H22B H 0.7677 1.0234 -0.0953 0.055 Uiso 1 1 calc R U . . .
H22C H 0.7961 0.9625 -0.0203 0.055 Uiso 1 1 calc R U . . .
C23 C 0.79823(19) 0.85649(17) -0.17124(10) 0.0386(4) Uani 1 1 d . . . . .
H23 H 0.8474 0.9182 -0.1890 0.046 Uiso 1 1 calc R U . . .
C24 C 0.7976(2) 0.76483(19) -0.21353(11) 0.0438(5) Uani 1 1 d . . . . .
C241 C 0.8788(3) 0.7591(3) -0.28463(14) 0.0677(8) Uani 1 1 d . . . . .
H24A H 0.8745 0.8272 -0.3094 0.081 Uiso 1 1 calc R U . . .
H24B H 0.8391 0.7049 -0.3164 0.081 Uiso 1 1 calc R U . . .
H24C H 0.9745 0.7417 -0.2732 0.081 Uiso 1 1 calc R U . . .
C25 C 0.7221(2) 0.67850(19) -0.18871(11) 0.0441(5) Uani 1 1 d . . . . .
H25 H 0.7180 0.6149 -0.2186 0.053 Uiso 1 1 calc R U . . .
C26 C 0.65124(19) 0.68011(15) -0.12178(10) 0.0341(4) Uani 1 1 d . . . . .
C261 C 0.5683(3) 0.58261(18) -0.10056(13) 0.0503(5) Uani 1 1 d . . . . .
H26A H 0.5614 0.5348 -0.1423 0.060 Uiso 1 1 calc R U . . .
H26B H 0.4764 0.6040 -0.0862 0.060 Uiso 1 1 calc R U . . .
H26C H 0.6143 0.5468 -0.0597 0.060 Uiso 1 1 calc R U . . .
C31 C 0.38161(18) 0.74411(15) 0.01790(10) 0.0319(4) Uani 1 1 d . . . . .
C32 C 0.25954(19) 0.72652(15) 0.01901(12) 0.0357(4) Uani 1 1 d . . . . .
C33 C 0.1088(2) 0.70112(19) 0.02176(16) 0.0521(6) Uani 1 1 d . . . . .
C34 C 0.0903(3) 0.6049(3) 0.0714(2) 0.0827(10) Uani 1 1 d . . . . .
H34A H 0.1477 0.5472 0.0543 0.099 Uiso 1 1 calc R U . . .
H34B H -0.0058 0.5831 0.0700 0.099 Uiso 1 1 calc R U . . .
H34C H 0.1172 0.6232 0.1215 0.099 Uiso 1 1 calc R U . . .
C35 C 0.0287(3) 0.7971(3) 0.0492(3) 0.1107(17) Uani 1 1 d . . . . .
H35A H 0.0594 0.8144 0.0989 0.133 Uiso 1 1 calc R U . . .
H35B H -0.0693 0.7809 0.0490 0.133 Uiso 1 1 calc R U . . .
H35C H 0.0452 0.8571 0.0171 0.133 Uiso 1 1 calc R U . . .
C36 C 0.0568(3) 0.6716(3) -0.0568(2) 0.0938(12) Uani 1 1 d . . . . .
H36A H 0.0648 0.7327 -0.0888 0.113 Uiso 1 1 calc R U . . .
H36B H -0.0392 0.6497 -0.0551 0.113 Uiso 1 1 calc R U . . .
H36C H 0.1122 0.6139 -0.0757 0.113 Uiso 1 1 calc R U . . .

loop_
_atom_site_aniso_label
_atom_site_aniso_U_11
_atom_site_aniso_U_22
_atom_site_aniso_U_33
_atom_site_aniso_U_23
_atom_site_aniso_U_13
_atom_site_aniso_U_12
Ge1 0.01890(10) 0.03428(12) 0.02348(10) -0.00017(6) 0.00199(6) -0.00480(6)
Cl1 0.0330(2) 0.0516(3) 0.0464(3) 0.0222(2) -0.00241(18) -0.00246(19)
C11 0.0305(8) 0.0515(11) 0.0277(8) -0.0069(7) 0.0043(6) -0.0111(8)
C12 0.0332(9) 0.0497(11) 0.0283(8) -0.0035(7) 0.0025(6) -0.0076(8)
C13 0.0515(10) 0.0549(11) 0.0335(9) -0.0151(8) -0.0096(7) -0.0064(8)
C14 0.0700(19) 0.095(3) 0.056(2) -0.033(2) -0.0050(15) 0.0022(18)
C15 0.078(2) 0.080(2) 0.049(2) -0.0229(16) -0.0226(17) 0.0092(19)
C16 0.102(3) 0.080(2) 0.069(2) -0.0091(19) -0.012(2) -0.027(2)
C14A 0.088(3) 0.071(3) 0.0425(19) -0.0153(17) -0.0054(19) -0.017(2)
C15A 0.076(3) 0.064(2) 0.068(3) -0.0184(18) -0.018(2) 0.0001(19)
C16A 0.0573(18) 0.079(4) 0.063(3) -0.020(3) -0.0102(15) -0.0099(16)
C21 0.0226(7) 0.0309(8) 0.0237(7) 0.0002(6) 0.0023(6) -0.0008(6)
C22 0.0279(8) 0.0335(8) 0.0281(8) 0.0051(6) 0.0023(6) -0.0006(6)
C221 0.0586(13) 0.0321(10) 0.0479(11) 0.0032(8) 0.0103(9) -0.0116(9)
C23 0.0330(9) 0.0507(11) 0.0324(9) 0.0119(8) 0.0078(7) -0.0009(8)
C24 0.0383(10) 0.0674(14) 0.0260(9) 0.0021(8) 0.0065(7) 0.0103(9)
C241 0.0697(18) 0.100(2) 0.0343(12) 0.0001(12) 0.0218(12) 0.0132(15)
C25 0.0468(11) 0.0517(12) 0.0337(9) -0.0145(8) 0.0002(8) 0.0079(9)
C26 0.0327(8) 0.0359(9) 0.0335(8) -0.0051(7) -0.0006(7) -0.0012(7)
C261 0.0561(13) 0.0379(11) 0.0571(13) -0.0138(9) 0.0059(10) -0.0131(9)
C31 0.0234(8) 0.0409(9) 0.0313(8) -0.0018(7) 0.0013(6) -0.0041(6)
C32 0.0253(8) 0.0366(10) 0.0450(10) -0.0012(7) -0.0013(7) -0.0042(7)
C33 0.0201(8) 0.0402(11) 0.0959(19) -0.0023(11) -0.0038(9) -0.0073(8)
C34 0.0376(13) 0.084(2) 0.127(3) 0.030(2) 0.0050(15) -0.0254(13)
C35 0.0255(11) 0.0657(19) 0.242(5) -0.050(3) 0.0248(19) -0.0087(12)
C36 0.0561(17) 0.096(3) 0.127(3) 0.007(2) -0.0462(18) -0.0295(17)

loop_
_atom_type_symbol
_atom_type_description
_atom_type_scat_dispersion_real
_atom_type_scat_dispersion_imag
_atom_type_scat_source
C C 0.0033 0.0016 'International Tables Vol C Tables 4.2.6.8 and 6.1.1.4'
H H 0.0000 0.0000 'International Tables Vol C Tables 4.2.6.8 and 6.1.1.4'
Cl Cl 0.1484 0.1585 'International Tables Vol C Tables 4.2.6.8 and 6.1.1.4'
Ge Ge 0.1547 1.8001 'International Tables Vol C Tables 4.2.6.8 and 6.1.1.4'

loop_
_geom_angle_atom_site_label_1
_geom_angle_atom_site_label_2
_geom_angle_atom_site_label_3
_geom_angle
C31 Ge1 C11 109.16(8)
C31 Ge1 C21 114.26(7)
C11 Ge1 C21 118.25(7)
C31 Ge1 Cl1 106.04(6)
C11 Ge1 Cl1 100.85(7)
C21 Ge1 Cl1 106.66(5)
C12 C11 Ge1 169.75(19)
C11 C12 C13 177.7(2)
C12 C13 C15 108.7(3)
C12 C13 C15A 112.8(3)
C12 C13 C14 110.0(2)
C15 C13 C14 112.1(3)
C12 C13 C16A 109.8(3)
C15A C13 C16A 109.9(5)
C12 C13 C16 107.3(3)
C15 C13 C16 107.8(4)
C14 C13 C16 110.8(4)
C12 C13 C14A 107.6(3)
C15A C13 C14A 110.3(5)
C16A C13 C14A 106.2(4)
C13 C14 H14A 109.5
C13 C14 H14B 109.5
H14A C14 H14B 109.5
C13 C14 H14C 109.5
H14A C14 H14C 109.5
H14B C14 H14C 109.5
C13 C15 H15A 109.5
C13 C15 H15B 109.5
H15A C15 H15B 109.5
C13 C15 H15C 109.5
H15A C15 H15C 109.5
H15B C15 H15C 109.5
C13 C16 H16A 109.5
C13 C16 H16B 109.5
H16A C16 H16B 109.5
C13 C16 H16C 109.5
H16A C16 H16C 109.5
H16B C16 H16C 109.5
C13 C14A H14D 109.5
C13 C14A H14E 109.5
H14D C14A H14E 109.5
C13 C14A H14F 109.5
H14D C14A H14F 109.5
H14E C14A H14F 109.5
C13 C15A H15D 109.5
C13 C15A H15E 109.5
H15D C15A H15E 109.5
C13 C15A H15F 109.5
H15D C15A H15F 109.5
H15E C15A H15F 109.5
C13 C16A H16D 109.5
C13 C16A H16E 109.5
H16D C16A H16E 109.5
C13 C16A H16F 109.5
H16D C16A H16F 109.5
H16E C16A H16F 109.5
C22 C21 C26 119.64(15)
C22 C21 Ge1 122.16(12)
C26 C21 Ge1 118.16(12)
C23 C22 C21 118.72(17)
C23 C22 C221 118.06(17)
C21 C22 C221 123.21(15)
C22 C221 H22A 109.5
C22 C221 H22B 109.5
H22A C221 H22B 109.5
C22 C221 H22C 109.5
H22A C221 H22C 109.5
H22B C221 H22C 109.5
C24 C23 C22 122.47(18)
C24 C23 H23 118.8
C22 C23 H23 118.8
C23 C24 C25 117.97(18)
C23 C24 C241 120.7(2)
C25 C24 C241 121.3(2)
C24 C241 H24A 109.5
C24 C241 H24B 109.5
H24A C241 H24B 109.5
C24 C241 H24C 109.5
H24A C241 H24C 109.5
H24B C241 H24C 109.5
C24 C25 C26 122.42(19)
C24 C25 H25 118.8
C26 C25 H25 118.8
C25 C26 C21 118.66(17)
C25 C26 C261 118.34(18)
C21 C26 C261 123.00(17)
C26 C261 H26A 109.5
C26 C261 H26B 109.5
H26A C261 H26B 109.5
C26 C261 H26C 109.5
H26A C261 H26C 109.5
H26B C261 H26C 109.5
C32 C31 Ge1 177.76(18)
C31 C32 C33 178.0(2)
C32 C33 C34 108.4(2)
C32 C33 C35 110.02(19)
C34 C33 C35 111.9(3)
C32 C33 C36 108.7(2)
C34 C33 C36 108.3(2)
C35 C33 C36 109.4(3)
C33 C34 H34A 109.5
C33 C34 H34B 109.5
H34A C34 H34B 109.5
C33 C34 H34C 109.5
H34A C34 H34C 109.5
H34B C34 H34C 109.5
C33 C35 H35A 109.5
C33 C35 H35B 109.5
H35A C35 H35B 109.5
C33 C35 H35C 109.5
H35A C35 H35C 109.5
H35B C35 H35C 109.5
C33 C36 H36A 109.5
C33 C36 H36B 109.5
H36A C36 H36B 109.5
C33 C36 H36C 109.5
H36A C36 H36C 109.5
H36B C36 H36C 109.5

loop_
_geom_bond_atom_site_label_1
_geom_bond_atom_site_label_2
_geom_bond_distance
Ge1 C31 1.8813(18)
Ge1 C11 1.8857(19)
Ge1 C21 1.9376(16)
Ge1 Cl1 2.1813(5)
C11 C12 1.190(3)
C12 C13 1.478(3)
C13 C15 1.489(5)
C13 C15A 1.495(7)
C13 C14 1.496(5)
C13 C16A 1.515(7)
C13 C16 1.543(6)
C13 C14A 1.566(7)
C14 H14A 0.9600
C14 H14B 0.9600
C14 H14C 0.9600
C15 H15A 0.9600
C15 H15B 0.9600
C15 H15C 0.9600
C16 H16A 0.9600
C16 H16B 0.9600
C16 H16C 0.9600
C14A H14D 0.9600
C14A H14E 0.9600
C14A H14F 0.9600
C15A H15D 0.9600
C15A H15E 0.9600
C15A H15F 0.9600
C16A H16D 0.9600
C16A H16E 0.9600
C16A H16F 0.9600
C21 C22 1.403(2)
C21 C26 1.406(2)
C22 C23 1.393(2)
C22 C221 1.504(3)
C221 H22A 0.9600
C221 H22B 0.9600
C221 H22C 0.9600
C23 C24 1.374(3)
C23 H23 0.9600
C24 C25 1.377(3)
C24 C241 1.510(3)
C241 H24A 0.9600
C241 H24B 0.9600
C241 H24C 0.9600
C25 C26 1.393(3)
C25 H25 0.9600
C26 C261 1.506(3)
C261 H26A 0.9600
C261 H26B 0.9600
C261 H26C 0.9600
C31 C32 1.190(3)
C32 C33 1.479(3)
C33 C34 1.509(4)
C33 C35 1.510(4)
C33 C36 1.535(4)
C34 H34A 0.9600
C34 H34B 0.9600
C34 H34C 0.9600
C35 H35A 0.9600
C35 H35B 0.9600
C35 H35C 0.9600
C36 H36A 0.9600
C36 H36B 0.9600
C36 H36C 0.9600

loop_
_geom_torsion_atom_site_label_1
_geom_torsion_atom_site_label_2
_geom_torsion_atom_site_label_3
_geom_torsion_atom_site_label_4
_geom_torsion
C31 Ge1 C11 C12 101.5(9)
C21 Ge1 C11 C12 -125.6(9)
Cl1 Ge1 C11 C12 -9.9(9)
C26 C21 C22 C23 -3.3(2)
Ge1 C21 C22 C23 174.13(13)
C26 C21 C22 C221 175.36(18)
Ge1 C21 C22 C221 -7.2(2)
C21 C22 C23 C24 0.2(3)
C221 C22 C23 C24 -178.50(19)
C22 C23 C24 C25 2.5(3)
C22 C23 C24 C241 -176.9(2)
C23 C24 C25 C26 -2.2(3)
C241 C24 C25 C26 177.2(2)
C24 C25 C26 C21 -0.8(3)
C24 C25 C26 C261 178.4(2)
C22 C21 C26 C25 3.6(3)
Ge1 C21 C26 C25 -173.97(14)
C22 C21 C26 C261 -175.55(18)
Ge1 C21 C26 C261 6.9(2)
